data_7248601
loop_
_publ_author_name
'Khan, Yaqoot'
'Ismail, Ismail'
'Ma, Hongwei'
'Li, Zhongkui'
'Li, Hui'

_publ_section_title
;
 Sugar--nucleobase hydrogen bonding in cytidine 5&#x2032;-monophosphate
 nucleotide-cadmium coordination complexes
;
_journal_issue 21
_journal_name_full CrystEngComm
_journal_page_first 2775
_journal_page_last 2783
_journal_paper_doi 10.1039/D4CE00150H
_journal_volume 26
_journal_year 2024
_chemical_absolute_configuration ad
_chemical_formula_moiety 'C10 H16 Cd N4 O4, C9 H12 N3 O8 P, 3(H2 O)'
_chemical_formula_sum 'C19 H34 Cd N7 O15 P'
_chemical_formula_weight 743.90
_space_group_crystal_system monoclinic
_space_group_IT_number 4
_space_group_name_Hall 'P 2yb'
_space_group_name_H-M_alt 'P 1 21 1'
_atom_sites_solution_hydrogens mixed
_atom_sites_solution_primary dual
_audit_block_doi 10.5517/ccdc.csd.cc2g2951
_audit_creation_date 2024-03-23
_audit_creation_method
;
Olex2 1.5
(compiled 2023.03.06 svn.rbb2c1857 for OlexSys, GUI svn.r6748)
;
_audit_update_record
;
2024-04-01 deposited with the CCDC.	2024-04-24 downloaded from the CCDC.
;
_cell_angle_alpha 90
_cell_angle_beta 106.071(4)
_cell_angle_gamma 90
_cell_formula_units_Z 2
_cell_length_a 9.3779(13)
_cell_length_b 12.2117(18)
_cell_length_c 13.6250(19)
_cell_measurement_reflns_used 9902
_cell_measurement_temperature 296.15
_cell_measurement_theta_max 30.345
_cell_measurement_theta_min 2.260
_cell_volume 1499.4(4)
_computing_cell_refinement 'SAINT v8.34A (Bruker, 2013)'
_computing_data_reduction 'SAINT v8.34A (Bruker, 2013)'
_computing_molecular_graphics 'Olex2 1.5 (Dolomanov et al., 2009)'
_computing_publication_material 'Olex2 1.5 (Dolomanov et al., 2009)'
_computing_structure_refinement 'SHELXL 2018/3 (Sheldrick, 2015)'
_computing_structure_solution 'SHELXT 2018/2 (Sheldrick, 2018)'
_diffrn_ambient_temperature 296.15
_diffrn_measured_fraction_theta_full 0.999
_diffrn_measured_fraction_theta_max 0.915
_diffrn_measurement_device_type 'Bruker APEX-II CCD'
_diffrn_measurement_method '\f and \w scans'
_diffrn_radiation_type MoK\a
_diffrn_radiation_wavelength 0.71073
_diffrn_reflns_av_R_equivalents 0.0221
_diffrn_reflns_av_unetI/netI 0.0374
_diffrn_reflns_Laue_measured_fraction_full 0.999
_diffrn_reflns_Laue_measured_fraction_max 0.915
_diffrn_reflns_limit_h_max 13
_diffrn_reflns_limit_h_min -13
_diffrn_reflns_limit_k_max 18
_diffrn_reflns_limit_k_min -17
_diffrn_reflns_limit_l_max 19
_diffrn_reflns_limit_l_min -19
_diffrn_reflns_number 20743
_diffrn_reflns_point_group_measured_fraction_full 0.999
_diffrn_reflns_point_group_measured_fraction_max 0.877
_diffrn_reflns_theta_full 25.242
_diffrn_reflns_theta_max 31.697
_diffrn_reflns_theta_min 1.555
_exptl_absorpt_coefficient_mu 0.861
_exptl_absorpt_correction_type none
_exptl_crystal_colour colourless
_exptl_crystal_colour_primary colourless
_exptl_crystal_density_diffrn 1.648
_exptl_crystal_description block
_exptl_crystal_F_000 760
_exptl_crystal_size_max 0.32
_exptl_crystal_size_mid 0.25
_exptl_crystal_size_min 0.17
_refine_diff_density_max 1.065
_refine_diff_density_min -0.272
_refine_diff_density_rms 0.064
_refine_ls_abs_structure_details
;
 Flack x determined using 3455 quotients [(I+)-(I-)]/[(I+)+(I-)]
 (Parsons, Flack and Wagner, Acta Cryst. B69 (2013) 249-259).
;
_refine_ls_abs_structure_Flack -0.003(7)
_refine_ls_extinction_method none
_refine_ls_goodness_of_fit_ref 1.014
_refine_ls_hydrogen_treatment mixed
_refine_ls_matrix_type full
_refine_ls_number_parameters 417
_refine_ls_number_reflns 8886
_refine_ls_number_restraints 16
_refine_ls_restrained_S_all 1.016
_refine_ls_R_factor_all 0.0330
_refine_ls_R_factor_gt 0.0281
_refine_ls_shift/su_max 0.000
_refine_ls_shift/su_mean 0.000
_refine_ls_structure_factor_coef Fsqd
_refine_ls_weighting_details 'w=1/[\s^2^(Fo^2^)+(0.0348P)^2^] where P=(Fo^2^+2Fc^2^)/3'
_refine_ls_weighting_scheme calc
_refine_ls_wR_factor_gt 0.0632
_refine_ls_wR_factor_ref 0.0655
_reflns_Friedel_coverage 0.840
_reflns_Friedel_fraction_full 0.998
_reflns_Friedel_fraction_max 0.835
_reflns_number_gt 8136
_reflns_number_total 8886
_reflns_threshold_expression 'I > 2\s(I)'
_cod_data_source_file d4ce00150h2.cif
_cod_data_source_block 1_b_CCDC1
_cod_depositor_comments 'Adding full bibliography for 7248599--7248603.cif.'
_cod_database_code 7248601
_shelx_shelxl_version_number 2018/3
_shelx_space_group_comment
;
The symmetry employed for this shelxl refinement is uniquely defined
by the following loop, which should always be used as a source of
symmetry information in preference to the above space-group names.
They are only intended as comments.
;
_shelx_estimated_absorpt_t_max 0.867
_shelx_estimated_absorpt_t_min 0.770
_olex2_refinement_description
;
1. Fixed Uiso
 At 1.2 times of:
  All C(H) groups, All C(H,H) groups, All N(H,H) groups
 At 1.5 times of:
  All O(H) groups, All O(H,H) groups
2. Restrained distances
 H3B-O14_$1
 1.88 with sigma of 0.02
 H13A-H10A
 2.12 with sigma of 0.02
 H14C-O13
 2.12 with sigma of 0.02
 O11-H14D_$2
 2.12 with sigma of 0.02
 H14C-H7A_$3
 2.12 with sigma of 0.02
 H14C_$4-H7A
 2.12 with sigma of 0.02
 H2A-H2B
 1.2 with sigma of 0.02
 H10A-H13A
 2.1 with sigma of 0.02
 Cd1-H2A \\sim Cd1-H2B
 with sigma of 0.02
3. Uiso/Uaniso restraints and constraints
Uanis(O15) \\sim Ueq: with sigma of 0.005 and sigma for terminal atoms of 0.01
4.a Rotating group:
 O1(H1A,H1B), O3(H3A,H3B), O4(H4A,H4B)
4.b Ternary CH refined with riding coordinates:
 C5(H5), C8(H8), C12(H12), C17(H17)
4.c Secondary CH2 refined with riding coordinates:
 C14(H14A,H14B)
4.d Aromatic/amide H refined with riding coordinates:
 C3(H3), C4(H4), C6(H6), C7(H7), C9(H9), C10(H10), C15(H15), C18(H18),
 C16(H16), C19(H19)
4.e X=CH2 refined with riding coordinates:
 N7(H7A,H7B)
4.f Idealised tetrahedral OH refined as rotating group:
 O10(H10A), O11(H11)
;
_olex2_submission_special_instructions 'No special instructions were received'

loop_
_space_group_symop_operation_xyz
'x, y, z'
'-x, y+1/2, -z'

loop_
_atom_site_label
_atom_site_type_symbol
_atom_site_fract_x
_atom_site_fract_y
_atom_site_fract_z
_atom_site_U_iso_or_equiv
_atom_site_adp_type
_atom_site_occupancy
_atom_site_site_symmetry_order
_atom_site_calc_flag
_atom_site_refinement_flags_posn
_atom_site_refinement_flags_adp
_atom_site_refinement_flags_occupancy
_atom_site_disorder_assembly
_atom_site_disorder_group
C1 C 0.7075(4) 0.2324(3) 0.8390(2) 0.0334(9) Uani 1 1 d . . . . .
O1 O 0.8884(3) 0.3035(2) 0.4950(2) 0.0369(6) Uani 1 1 d . . . . .
H1A H 0.962880 0.260309 0.507347 0.055 Uiso 1 1 d R U . . .
H1B H 0.892531 0.338028 0.441195 0.055 Uiso 1 1 d R U . . .
Cd1 Cd 0.67735(2) 0.20531(2) 0.46162(2) 0.02415(6) Uani 1 1 d D . . . .
N1 N 0.6908(3) 0.2196(4) 0.63450(19) 0.0329(8) Uani 1 1 d . . . . .
C2 C 0.6599(4) 0.1809(3) 1.0841(2) 0.0323(9) Uani 1 1 d . . . . .
N2 N 0.7110(4) 0.2461(3) 0.9446(2) 0.0454(9) Uani 1 1 d . . . . .
O2 O 0.7982(3) 0.0458(2) 0.4898(3) 0.0421(7) Uani 1 1 d . . . . .
H2A H 0.769(5) -0.009(3) 0.472(4) 0.063 Uiso 1 1 d D U . . .
H2B H 0.882(5) 0.039(4) 0.503(4) 0.063 Uiso 1 1 d D U . . .
C3 C 0.7113(5) 0.1332(4) 0.7944(3) 0.0374(9) Uani 1 1 d . . . . .
H3 H 0.719376 0.068901 0.832134 0.045 Uiso 1 1 calc R U . . .
O3 O 0.5342(3) 0.3603(2) 0.4190(2) 0.0352(6) Uani 1 1 d . . . . .
H3A H 0.589041 0.418130 0.413913 0.053 Uiso 1 1 d R U . . .
H3B H 0.472954 0.355010 0.356668 0.053 Uiso 1 1 d DR U . . .
N3 N 0.6554(3) 0.1676(3) 0.9786(2) 0.0349(7) Uani 1 1 d . . . . .
O4 O 0.4491(3) 0.1146(2) 0.4259(2) 0.0433(7) Uani 1 1 d . . . . .
H4A H 0.379282 0.153338 0.383346 0.065 Uiso 1 1 d R U . . .
H4B H 0.416291 0.109969 0.480707 0.065 Uiso 1 1 d R U . . .
C4 C 0.6110(5) 0.1026(4) 1.2316(3) 0.0367(8) Uani 1 1 d . . . . .
H4 H 0.576996 0.044020 1.262460 0.044 Uiso 1 1 calc R U . . .
N4 N 0.6614(3) 0.1903(3) 1.2874(2) 0.0337(8) Uani 1 1 d . . . . .
C6 C 0.7027(5) 0.1302(4) 0.6910(3) 0.0347(9) Uani 1 1 d . . . . .
H6 H 0.705451 0.062564 0.660224 0.042 Uiso 1 1 calc R U . . .
C7 C 0.7100(6) 0.2746(4) 1.2427(3) 0.0464(11) Uani 1 1 d . . . . .
H7 H 0.743492 0.337054 1.281216 0.056 Uiso 1 1 calc R U . . .
C9 C 0.7125(5) 0.2728(4) 1.1409(3) 0.0470(11) Uani 1 1 d . . . . .
H9 H 0.748768 0.332016 1.112199 0.056 Uiso 1 1 calc R U . . .
C10 C 0.6063(4) 0.0937(3) 1.1288(3) 0.0363(8) Uani 1 1 d . . . . .
H10 H 0.568533 0.031411 1.091367 0.044 Uiso 1 1 calc R U . . .
C15 C 0.7010(6) 0.3266(4) 0.7836(3) 0.0463(11) Uani 1 1 d . . . . .
H15 H 0.702872 0.395036 0.813910 0.056 Uiso 1 1 calc R U . . .
C18 C 0.6914(6) 0.3161(4) 0.6795(3) 0.0421(11) Uani 1 1 d . . . . .
H18 H 0.685133 0.379284 0.640399 0.051 Uiso 1 1 calc R U . . .
P1 P 1.19310(9) 0.09130(7) 0.58623(6) 0.02269(16) Uani 1 1 d . . . . .
N5 N 1.1358(4) 0.3936(3) 0.8681(2) 0.0341(7) Uani 1 1 d . . . . .
C5 C 1.2927(5) 0.1455(3) 0.8780(3) 0.0320(8) Uani 1 1 d . . . . .
H5 H 1.360160 0.108328 0.936420 0.038 Uiso 1 1 calc R U . . .
O5 O 1.1291(3) 0.18167(18) 0.51056(18) 0.0325(6) Uani 1 1 d . . . . .
O6 O 1.0841(3) 0.0000(2) 0.5870(2) 0.0349(5) Uani 1 1 d . . . . .
N6 N 0.9975(4) 0.5576(3) 0.8549(2) 0.0411(8) Uani 1 1 d . . . . .
N7 N 0.9165(5) 0.6434(3) 0.6998(3) 0.0604(11) Uani 1 1 d . . . . .
H7A H 0.883324 0.696155 0.729043 0.072 Uiso 1 1 calc DR U . . .
H7B H 0.906349 0.645498 0.635151 0.072 Uiso 1 1 calc R U . . .
O7 O 1.2249(3) 0.1526(2) 0.69513(17) 0.0314(5) Uani 1 1 d . . . . .
O8 O 1.3396(3) 0.0489(3) 0.5752(2) 0.0328(6) Uani 1 1 d . . . . .
C8 C 1.1362(4) 0.1329(3) 0.8868(3) 0.0318(7) Uani 1 1 d . . . . .
H8 H 1.065873 0.152210 0.821335 0.038 Uiso 1 1 calc R U . . .
O9 O 1.3223(3) 0.2611(3) 0.8885(2) 0.0365(7) Uani 1 1 d . . . . .
O10 O 1.1143(4) 0.0232(3) 0.9095(3) 0.0494(8) Uani 1 1 d . . . . .
H10A H 1.046122 0.019352 0.936215 0.074 Uiso 1 1 calc DR U . . .
C11 C 1.0747(4) 0.4769(3) 0.9140(3) 0.0370(8) Uani 1 1 d . . . . .
O11 O 1.2033(3) 0.1852(3) 1.06746(17) 0.0429(7) Uani 1 1 d D . . . .
H11 H 1.150467 0.141179 1.086450 0.064 Uiso 1 1 calc R U . . .
C12 C 1.2260(4) 0.3108(3) 0.9384(3) 0.0322(7) Uani 1 1 d . . . . .
H12 H 1.284386 0.347023 1.000776 0.039 Uiso 1 1 calc R U . . .
O12 O 1.0943(3) 0.4726(3) 1.00790(19) 0.0490(8) Uani 1 1 d . . . . .
C13 C 0.9831(5) 0.5590(3) 0.7543(3) 0.0390(9) Uani 1 1 d . . . . .
C14 C 1.3220(4) 0.1023(3) 0.7821(3) 0.0338(8) Uani 1 1 d . . . . .
H14A H 1.424084 0.117095 0.783355 0.041 Uiso 1 1 calc R U . . .
H14B H 1.307230 0.023595 0.778362 0.041 Uiso 1 1 calc R U . . .
C16 C 1.0383(5) 0.4698(3) 0.7067(3) 0.0403(9) Uani 1 1 d . . . . .
H16 H 1.021189 0.467468 0.636173 0.048 Uiso 1 1 calc R U . . .
C17 C 1.1303(4) 0.2207(4) 0.9664(2) 0.0319(8) Uani 1 1 d . . . . .
H17 H 1.028689 0.245553 0.959886 0.038 Uiso 1 1 calc R U . . .
C19 C 1.1133(5) 0.3914(3) 0.7646(3) 0.0389(9) Uani 1 1 d . . . . .
H19 H 1.151416 0.333904 0.734918 0.047 Uiso 1 1 calc R U . . .
O15 O 0.3347(5) 0.3558(4) 0.5531(4) 0.0679(13) Uani 1 1 d . U . . .
H15A H 0.265(8) 0.307(6) 0.515(5) 0.102 Uiso 1 1 d . U . . .
H15B H 0.406(8) 0.341(6) 0.519(5) 0.102 Uiso 1 1 d . U . . .
O13 O 0.9536(4) -0.0889(3) 0.7345(3) 0.0521(8) Uani 1 1 d D . . . .
H13A H 0.995(6) -0.081(4) 0.806(4) 0.078 Uiso 1 1 d D U . . .
H13B H 0.991(7) -0.065(5) 0.679(4) 0.078 Uiso 1 1 d . U . . .
O14 O 0.6934(4) -0.1781(4) 0.7522(3) 0.0815(14) Uani 1 1 d . . . . .
H14C H 0.750(4) -0.164(2) 0.735(6) 0.122 Uiso 1 1 d D U . . .
H14D H 0.694(8) -0.201(5) 0.818(4) 0.122 Uiso 1 1 d . U . . .

loop_
_atom_site_aniso_label
_atom_site_aniso_U_11
_atom_site_aniso_U_22
_atom_site_aniso_U_33
_atom_site_aniso_U_23
_atom_site_aniso_U_13
_atom_site_aniso_U_12
C1 0.0336(16) 0.051(3) 0.0173(13) -0.0015(14) 0.0099(12) -0.0085(15)
O1 0.0319(13) 0.0317(13) 0.0485(16) 0.0077(12) 0.0133(11) 0.0015(11)
Cd1 0.02977(10) 0.02728(10) 0.01697(8) 0.00187(11) 0.00908(6) 0.00027(12)
N1 0.0372(13) 0.044(2) 0.0202(11) 0.0033(15) 0.0118(10) -0.0016(15)
C2 0.0329(15) 0.046(3) 0.0182(13) -0.0003(13) 0.0080(12) 0.0020(14)
N2 0.0501(19) 0.068(3) 0.0190(13) -0.0048(14) 0.0119(14) -0.0145(17)
O2 0.0349(14) 0.0291(14) 0.0593(19) -0.0009(13) 0.0080(13) 0.0014(12)
C3 0.041(2) 0.048(2) 0.0261(18) 0.0105(18) 0.0147(16) 0.0071(19)
O3 0.0349(13) 0.0273(12) 0.0416(15) 0.0031(11) 0.0075(11) -0.0007(10)
N3 0.0354(15) 0.051(2) 0.0205(13) -0.0025(12) 0.0106(12) 0.0002(13)
O4 0.0372(14) 0.0569(18) 0.0392(15) 0.0012(14) 0.0164(12) -0.0104(13)
C4 0.043(2) 0.044(2) 0.0240(16) -0.0003(15) 0.0115(15) -0.0084(17)
N4 0.0444(15) 0.038(2) 0.0208(11) -0.0004(14) 0.0122(10) -0.0002(15)
C6 0.044(2) 0.039(2) 0.0229(17) 0.0014(16) 0.0132(15) 0.0031(17)
C7 0.075(3) 0.046(2) 0.0224(17) -0.0090(16) 0.0195(19) -0.019(2)
C9 0.072(3) 0.049(2) 0.0234(18) 0.0017(17) 0.0186(19) -0.018(2)
C10 0.041(2) 0.043(2) 0.0245(16) -0.0066(15) 0.0090(14) -0.0032(17)
C15 0.069(3) 0.048(3) 0.0262(19) -0.0088(19) 0.0208(19) -0.016(2)
C18 0.067(3) 0.038(2) 0.0252(18) 0.0012(17) 0.0193(18) -0.005(2)
P1 0.0257(4) 0.0207(4) 0.0240(4) -0.0016(3) 0.0108(3) 0.0008(3)
N5 0.0469(18) 0.0368(17) 0.0226(14) -0.0057(12) 0.0164(13) -0.0051(14)
C5 0.0300(19) 0.036(2) 0.0280(18) -0.0021(16) 0.0040(14) -0.0006(16)
O5 0.0382(12) 0.0284(15) 0.0316(11) 0.0049(9) 0.0106(9) 0.0061(9)
O6 0.0331(13) 0.0290(12) 0.0458(15) -0.0033(11) 0.0164(11) -0.0060(10)
N6 0.058(2) 0.0431(18) 0.0250(14) -0.0053(13) 0.0168(14) 0.0076(16)
N7 0.103(3) 0.049(2) 0.0326(18) 0.0020(17) 0.024(2) 0.018(2)
O7 0.0393(13) 0.0298(12) 0.0256(11) -0.0046(10) 0.0097(10) 0.0038(10)
O8 0.0316(14) 0.0312(15) 0.0403(14) 0.0009(13) 0.0177(11) 0.0062(11)
C8 0.0335(18) 0.0366(18) 0.0277(16) -0.0032(14) 0.0128(14) -0.0068(15)
O9 0.0311(14) 0.0439(16) 0.0396(16) -0.0110(13) 0.0183(12) -0.0096(12)
O10 0.065(2) 0.0378(16) 0.0545(19) -0.0027(14) 0.0325(17) -0.0103(14)
C11 0.045(2) 0.042(2) 0.0283(17) -0.0083(15) 0.0162(15) -0.0029(17)
O11 0.0533(15) 0.053(2) 0.0228(10) -0.0016(12) 0.0102(10) -0.0065(14)
C12 0.0347(17) 0.0366(19) 0.0267(16) -0.0077(15) 0.0111(14) -0.0056(15)
O12 0.0627(19) 0.064(2) 0.0234(13) -0.0063(13) 0.0176(13) 0.0100(16)
C13 0.049(2) 0.041(2) 0.0285(18) -0.0027(16) 0.0122(16) -0.0036(18)
C14 0.0301(17) 0.043(2) 0.0282(16) -0.0076(15) 0.0081(13) 0.0055(15)
C16 0.059(3) 0.043(2) 0.0223(16) -0.0057(15) 0.0177(16) -0.0068(19)
C17 0.0343(14) 0.040(2) 0.0240(13) -0.0041(15) 0.0123(11) -0.0058(16)
C19 0.062(2) 0.0325(19) 0.0267(17) -0.0099(14) 0.0207(17) -0.0055(17)
O15 0.058(2) 0.038(2) 0.116(4) 0.007(2) 0.040(2) 0.0028(16)
O13 0.0557(19) 0.061(2) 0.0415(17) -0.0058(16) 0.0162(15) -0.0110(16)
O14 0.057(2) 0.109(3) 0.065(2) 0.040(2) -0.0057(19) -0.007(2)

loop_
_atom_type_symbol
_atom_type_description
_atom_type_scat_dispersion_real
_atom_type_scat_dispersion_imag
_atom_type_scat_source
C C 0.0033 0.0016 'International Tables Vol C Tables 4.2.6.8 and 6.1.1.4'
H H 0.0000 0.0000 'International Tables Vol C Tables 4.2.6.8 and 6.1.1.4'
Cd Cd -0.8075 1.2024 'International Tables Vol C Tables 4.2.6.8 and 6.1.1.4'
N N 0.0061 0.0033 'International Tables Vol C Tables 4.2.6.8 and 6.1.1.4'
O O 0.0106 0.0060 'International Tables Vol C Tables 4.2.6.8 and 6.1.1.4'
P P 0.1023 0.0942 'International Tables Vol C Tables 4.2.6.8 and 6.1.1.4'

loop_
_geom_angle_atom_site_label_1
_geom_angle_atom_site_label_2
_geom_angle_atom_site_label_3
_geom_angle
_geom_angle_site_symmetry_1
_geom_angle_site_symmetry_3
_geom_angle_publ_flag
C3 C1 N2 123.6(3) . . ?
C3 C1 C15 120.4(3) . . ?
C15 C1 N2 116.0(3) . . ?
H1A O1 H1B 104.2 . . ?
Cd1 O1 H1A 109.6 . . ?
Cd1 O1 H1B 109.6 . . ?
O1 Cd1 N1 87.56(11) . . ?
O1 Cd1 O3 91.82(9) . . ?
O1 Cd1 O4 176.06(11) . . ?
O1 Cd1 N4 93.00(11) . 1_554 ?
N1 Cd1 O4 92.06(10) . . ?
N1 Cd1 N4 179.43(12) . 1_554 ?
O2 Cd1 O1 93.09(10) . . ?
O2 Cd1 N1 90.50(13) . . ?
O2 Cd1 O3 173.91(10) . . ?
O2 Cd1 O4 90.83(10) . . ?
O2 Cd1 N4 89.60(13) . 1_554 ?
O3 Cd1 N1 93.31(12) . . ?
O3 Cd1 O4 84.29(11) . . ?
O3 Cd1 N4 86.54(12) . 1_554 ?
O4 Cd1 N4 87.37(11) . 1_554 ?
C6 N1 Cd1 119.9(3) . . ?
C6 N1 C18 118.4(3) . . ?
C18 N1 Cd1 121.7(3) . . ?
C9 C2 N3 124.2(3) . . ?
C9 C2 C10 119.8(3) . . ?
C10 C2 N3 116.0(3) . . ?
N3 N2 C1 112.8(3) . . ?
Cd1 O2 H2A 128(4) . . ?
Cd1 O2 H2B 125(4) . . ?
H2A O2 H2B 104(5) . . ?
C1 C3 H3 120.8 . . ?
C1 C3 C6 118.4(4) . . ?
C6 C3 H3 120.8 . . ?
Cd1 O3 H3A 111.3 . . ?
Cd1 O3 H3B 111.1 . . ?
H3A O3 H3B 102.6 . . ?
N2 N3 C2 112.8(3) . . ?
Cd1 O4 H4A 110.7 . . ?
Cd1 O4 H4B 111.6 . . ?
H4A O4 H4B 102.8 . . ?
N4 C4 H4 118.4 . . ?
N4 C4 C10 123.2(4) . . ?
C10 C4 H4 118.4 . . ?
C4 N4 Cd1 123.9(3) . 1_556 ?
C4 N4 C7 118.2(3) . . ?
C7 N4 Cd1 117.8(3) . 1_556 ?
N1 C6 C3 122.7(4) . . ?
N1 C6 H6 118.6 . . ?
C3 C6 H6 118.6 . . ?
N4 C7 H7 118.6 . . ?
N4 C7 C9 122.8(4) . . ?
C9 C7 H7 118.6 . . ?
C2 C9 C7 118.0(4) . . ?
C2 C9 H9 121.0 . . ?
C7 C9 H9 121.0 . . ?
C2 C10 C4 117.8(4) . . ?
C2 C10 H10 121.1 . . ?
C4 C10 H10 121.1 . . ?
C1 C15 H15 121.3 . . ?
C1 C15 C18 117.5(4) . . ?
C18 C15 H15 121.3 . . ?
N1 C18 C15 122.6(4) . . ?
N1 C18 H18 118.7 . . ?
C15 C18 H18 118.7 . . ?
O5 P1 O7 103.00(13) . . ?
O6 P1 O5 113.54(15) . . ?
O6 P1 O7 106.77(14) . . ?
O6 P1 O8 112.43(17) . . ?
O8 P1 O5 112.40(16) . . ?
O8 P1 O7 107.95(16) . . ?
C11 N5 C12 116.0(3) . . ?
C19 N5 C11 120.7(3) . . ?
C19 N5 C12 123.3(3) . . ?
C8 C5 H5 108.1 . . ?
O9 C5 H5 108.1 . . ?
O9 C5 C8 104.9(3) . . ?
O9 C5 C14 110.8(4) . . ?
C14 C5 H5 108.1 . . ?
C14 C5 C8 116.6(3) . . ?
C13 N6 C11 120.3(3) . . ?
H7A N7 H7B 120.0 . . ?
C13 N7 H7A 120.0 . . ?
C13 N7 H7B 120.0 . . ?
C14 O7 P1 118.6(2) . . ?
C5 C8 H8 109.1 . . ?
C5 C8 C17 102.1(3) . . ?
O10 C8 C5 108.6(3) . . ?
O10 C8 H8 109.1 . . ?
O10 C8 C17 118.3(3) . . ?
C17 C8 H8 109.1 . . ?
C12 O9 C5 109.8(3) . . ?
C8 O10 H10A 109.5 . . ?
N6 C11 N5 118.9(3) . . ?
O12 C11 N5 117.9(4) . . ?
O12 C11 N6 123.2(4) . . ?
C17 O11 H11 109.5 . . ?
N5 C12 H12 109.5 . . ?
N5 C12 C17 112.4(3) . . ?
O9 C12 N5 108.0(3) . . ?
O9 C12 H12 109.5 . . ?
O9 C12 C17 108.0(3) . . ?
C17 C12 H12 109.5 . . ?
N6 C13 C16 120.4(4) . . ?
N7 C13 N6 118.8(4) . . ?
N7 C13 C16 120.8(4) . . ?
C5 C14 H14A 109.6 . . ?
C5 C14 H14B 109.6 . . ?
O7 C14 C5 110.1(3) . . ?
O7 C14 H14A 109.6 . . ?
O7 C14 H14B 109.6 . . ?
H14A C14 H14B 108.1 . . ?
C13 C16 H16 120.6 . . ?
C19 C16 C13 118.8(3) . . ?
C19 C16 H16 120.6 . . ?
C8 C17 H17 112.1 . . ?
O11 C17 C8 111.6(3) . . ?
O11 C17 C12 107.5(3) . . ?
O11 C17 H17 112.1 . . ?
C12 C17 C8 100.8(3) . . ?
C12 C17 H17 112.1 . . ?
N5 C19 H19 119.7 . . ?
C16 C19 N5 120.6(4) . . ?
C16 C19 H19 119.7 . . ?
H15A O15 H15B 95(6) . . ?
H13A O13 H13B 130(5) . . ?
H14C O14 H14D 128(8) . . ?

loop_
_geom_bond_atom_site_label_1
_geom_bond_atom_site_label_2
_geom_bond_distance
_geom_bond_site_symmetry_2
_geom_bond_publ_flag
C1 N2 1.440(4) . ?
C1 C3 1.360(6) . ?
C1 C15 1.368(6) . ?
O1 H1A 0.8541 . ?
O1 H1B 0.8554 . ?
O1 Cd1 2.251(2) . ?
Cd1 N1 2.330(2) . ?
Cd1 O2 2.232(3) . ?
Cd1 O3 2.300(3) . ?
Cd1 O4 2.338(3) . ?
Cd1 N4 2.344(3) 1_554 ?
N1 C6 1.323(5) . ?
N1 C18 1.328(6) . ?
C2 N3 1.436(4) . ?
C2 C9 1.375(5) . ?
C2 C10 1.387(5) . ?
N2 N3 1.241(5) . ?
O2 H2A 0.74(4) . ?
O2 H2B 0.76(4) . ?
C3 H3 0.9300 . ?
C3 C6 1.389(6) . ?
O3 H3A 0.8876 . ?
O3 H3B 0.8862 . ?
O4 H4A 0.8822 . ?
O4 H4B 0.8844 . ?
C4 H4 0.9300 . ?
C4 N4 1.322(5) . ?
C4 C10 1.393(5) . ?
N4 C7 1.339(5) . ?
C6 H6 0.9300 . ?
C7 H7 0.9300 . ?
C7 C9 1.394(5) . ?
C9 H9 0.9300 . ?
C10 H10 0.9300 . ?
C15 H15 0.9300 . ?
C15 C18 1.402(6) . ?
C18 H18 0.9300 . ?
P1 O5 1.516(2) . ?
P1 O6 1.514(3) . ?
P1 O7 1.614(2) . ?
P1 O8 1.514(3) . ?
N5 C11 1.397(5) . ?
N5 C12 1.485(5) . ?
N5 C19 1.368(5) . ?
C5 H5 0.9800 . ?
C5 C8 1.513(6) . ?
C5 O9 1.438(4) . ?
C5 C14 1.504(5) . ?
N6 C11 1.349(5) . ?
N6 C13 1.340(5) . ?
N7 H7A 0.8600 . ?
N7 H7B 0.8600 . ?
N7 C13 1.322(5) . ?
O7 C14 1.419(4) . ?
C8 H8 0.9800 . ?
C8 O10 1.402(5) . ?
C8 C17 1.537(5) . ?
O9 C12 1.410(5) . ?
O10 H10A 0.8200 . ?
C11 O12 1.242(4) . ?
O11 H11 0.8200 . ?
O11 C17 1.426(4) . ?
C12 H12 0.9800 . ?
C12 C17 1.533(5) . ?
C13 C16 1.435(6) . ?
C14 H14A 0.9700 . ?
C14 H14B 0.9700 . ?
C16 H16 0.9300 . ?
C16 C19 1.313(6) . ?
C17 H17 0.9800 . ?
C19 H19 0.9300 . ?
O15 H15A 0.93(8) . ?
O15 H15B 0.93(7) . ?
O13 H13A 0.95(5) . ?
O13 H13B 0.96(6) . ?
O14 H14C 0.66(4) . ?
O14 H14D 0.93(5) . ?

loop_
_geom_hbond_atom_site_label_D
_geom_hbond_atom_site_label_H
_geom_hbond_atom_site_label_A
_geom_hbond_distance_DH
_geom_hbond_distance_HA
_geom_hbond_distance_DA
_geom_hbond_angle_DHA
_geom_hbond_site_symmetry_A
_geom_hbond_publ_flag
O1 H1A O5 0.85 1.82 2.662(3) 168.1 . yes
O1 H1B O6 0.86 2.04 2.689(4) 132.2 2_756 yes
O2 H2A O15 0.74(4) 1.90(4) 2.622(5) 166(6) 2_646 yes
O2 H2B O6 0.76(4) 1.98(4) 2.700(4) 157(6) . yes
O3 H3A O8 0.89 1.72 2.580(4) 162.0 2_756 yes
O3 H3B O14 0.89 1.88 2.732(5) 161.9 2_656 yes
O4 H4B O8 0.88 1.80 2.644(4) 158.6 1_455 yes
N7 H7B O5 0.86 1.97 2.818(4) 168.3 2_756 yes
O10 H10A O12 0.82 1.79 2.587(4) 164.7 2_747 yes
O11 H11 N6 0.82 2.05 2.863(4) 168.8 2_747 yes
O15 H15A O5 0.93(8) 1.98(8) 2.821(5) 149(6) 1_455 yes
O13 H13A O10 0.95(5) 1.99(4) 2.801(5) 142(5) . yes
O13 H13B O6 0.96(6) 1.89(6) 2.842(4) 170(5) . yes
O14 H14C O13 0.66(4) 2.12(3) 2.743(5) 158(8) . yes

loop_
_geom_torsion_atom_site_label_1
_geom_torsion_atom_site_label_2
_geom_torsion_atom_site_label_3
_geom_torsion_atom_site_label_4
_geom_torsion
_geom_torsion_site_symmetry_1
_geom_torsion_site_symmetry_2
_geom_torsion_site_symmetry_3
_geom_torsion_site_symmetry_4
_geom_torsion_publ_flag
C1 N2 N3 C2 179.5(3) . . . . ?
C1 C3 C6 N1 -0.1(6) . . . . ?
C1 C15 C18 N1 -1.1(7) . . . . ?
Cd1 N1 C6 C3 180.0(3) . . . . ?
Cd1 N1 C18 C15 -179.3(4) . . . . ?
Cd1 N4 C7 C9 176.9(4) 1_556 . . . ?
N2 C1 C3 C6 178.1(4) . . . . ?
N2 C1 C15 C18 -177.5(4) . . . . ?
C3 C1 N2 N3 -29.1(5) . . . . ?
C3 C1 C15 C18 2.9(6) . . . . ?
N3 C2 C9 C7 179.8(4) . . . . ?
N3 C2 C10 C4 179.0(3) . . . . ?
C4 N4 C7 C9 -1.4(7) . . . . ?
N4 C4 C10 C2 1.2(6) . . . . ?
N4 C7 C9 C2 1.3(8) . . . . ?
C6 N1 C18 C15 -1.3(6) . . . . ?
C9 C2 N3 N2 3.3(5) . . . . ?
C9 C2 C10 C4 -1.2(6) . . . . ?
C10 C2 N3 N2 -176.9(3) . . . . ?
C10 C2 C9 C7 0.1(7) . . . . ?
C10 C4 N4 Cd1 -178.0(3) . . . 1_556 ?
C10 C4 N4 C7 0.1(6) . . . . ?
C15 C1 N2 N3 151.3(4) . . . . ?
C15 C1 C3 C6 -2.4(6) . . . . ?
C18 N1 C6 C3 2.0(5) . . . . ?
P1 O7 C14 C5 -158.2(3) . . . . ?
N5 C12 C17 C8 94.7(3) . . . . ?
N5 C12 C17 O11 -148.4(3) . . . . ?
C5 C8 C17 O11 -78.1(4) . . . . ?
C5 C8 C17 C12 35.8(4) . . . . ?
C5 O9 C12 N5 -119.5(3) . . . . ?
C5 O9 C12 C17 2.3(4) . . . . ?
O5 P1 O7 C14 -162.8(3) . . . . ?
O6 P1 O7 C14 77.3(3) . . . . ?
N6 C13 C16 C19 -5.4(6) . . . . ?
N7 C13 C16 C19 175.1(4) . . . . ?
O8 P1 O7 C14 -43.8(3) . . . . ?
C8 C5 O9 C12 21.4(4) . . . . ?
C8 C5 C14 O7 57.1(5) . . . . ?
O9 C5 C8 O10 -161.7(3) . . . . ?
O9 C5 C8 C17 -35.9(4) . . . . ?
O9 C5 C14 O7 -62.7(4) . . . . ?
O9 C12 C17 C8 -24.3(4) . . . . ?
O9 C12 C17 O11 92.6(3) . . . . ?
O10 C8 C17 O11 41.0(4) . . . . ?
O10 C8 C17 C12 154.9(3) . . . . ?
C11 N5 C12 O9 -157.7(3) . . . . ?
C11 N5 C12 C17 83.3(4) . . . . ?
C11 N5 C19 C16 2.5(6) . . . . ?
C11 N6 C13 N7 -175.0(4) . . . . ?
C11 N6 C13 C16 5.5(6) . . . . ?
C12 N5 C11 N6 176.9(3) . . . . ?
C12 N5 C11 O12 -3.2(5) . . . . ?
C12 N5 C19 C16 -176.8(4) . . . . ?
C13 N6 C11 N5 -1.6(6) . . . . ?
C13 N6 C11 O12 178.5(4) . . . . ?
C13 C16 C19 N5 1.3(6) . . . . ?
C14 C5 C8 O10 75.4(4) . . . . ?
C14 C5 C8 C17 -158.8(3) . . . . ?
C14 C5 O9 C12 148.0(3) . . . . ?
C19 N5 C11 N6 -2.5(6) . . . . ?
C19 N5 C11 O12 177.4(4) . . . . ?
C19 N5 C12 O9 21.6(5) . . . . ?
C19 N5 C12 C17 -97.4(4) . . . . ?
